data_4510448
loop_
_publ_author_name
'Han, Lu-Lu'
'Zhang, Xi-Ying'
'Chen, Jiang-Shan'
'Li, Zhong-Hui'
'Sun, Dao-Feng'
'Wang, Xing-Po'
'Sun, Di'

_publ_section_title
;
 Silver(I)/Bipyrazole/Dicarboxylate Interpenetrated Coordination Networks:
 Spontaneous Chiral Resolution, Modulation of Topologies, Water Clusters,
 and Photoluminescences
;
_journal_issue 5
_journal_name_full 'Crystal Growth &amp; Design'
_journal_page_first 2230
_journal_paper_doi 10.1021/cg401805x
_journal_volume 14
_journal_year 2014
_chemical_formula_sum 'C48 H68 Ag2 N16 O4'
_chemical_formula_weight 1148.92
_chemical_name_systematic
; 
 ? 
;
_space_group_IT_number 15
_symmetry_cell_setting monoclinic
_symmetry_space_group_name_Hall '-C 2yc'
_symmetry_space_group_name_H-M 'C 1 2/c 1'
_atom_sites_solution_hydrogens geom
_atom_sites_solution_primary direct
_atom_sites_solution_secondary difmap
_audit_creation_method SHELXL-97
_cell_angle_alpha 90.00
_cell_angle_beta 134.615(3)
_cell_angle_gamma 90.00
_cell_formula_units_Z 8
_cell_length_a 49.040(10)
_cell_length_b 10.368(2)
_cell_length_c 34.821(12)
_cell_measurement_temperature 298(2)
_cell_volume 12603(6)
_computing_structure_refinement 'SHELXL-97 (Sheldrick, 1997)'
_computing_structure_solution 'SHELXS-97 (Sheldrick, 1990)'
_diffrn_ambient_temperature 298(2)
_diffrn_measured_fraction_theta_full 0.992
_diffrn_measured_fraction_theta_max 0.992
_diffrn_radiation_monochromator graphite
_diffrn_radiation_source 'fine-focus sealed tube'
_diffrn_radiation_type MoK\a
_diffrn_radiation_wavelength 0.71073
_diffrn_reflns_av_R_equivalents 0.1380
_diffrn_reflns_av_sigmaI/netI 0.1427
_diffrn_reflns_limit_h_max 58
_diffrn_reflns_limit_h_min -58
_diffrn_reflns_limit_k_max 12
_diffrn_reflns_limit_k_min -11
_diffrn_reflns_limit_l_max 36
_diffrn_reflns_limit_l_min -41
_diffrn_reflns_number 30294
_diffrn_reflns_theta_full 25.00
_diffrn_reflns_theta_max 25.00
_diffrn_reflns_theta_min 1.66
_exptl_absorpt_coefficient_mu 0.670
_exptl_absorpt_correction_T_max 0.9360
_exptl_absorpt_correction_T_min 0.8777
_exptl_absorpt_correction_type multi-scan
_exptl_absorpt_process_details sadabs
_exptl_crystal_density_diffrn 1.211
_exptl_crystal_density_method 'not measured'
_exptl_crystal_F_000 4752
_exptl_crystal_size_max 0.20
_exptl_crystal_size_mid 0.12
_exptl_crystal_size_min 0.10
_refine_diff_density_max 1.500
_refine_diff_density_min -0.716
_refine_diff_density_rms 0.113
_refine_ls_extinction_method none
_refine_ls_goodness_of_fit_ref 0.878
_refine_ls_hydrogen_treatment constr
_refine_ls_matrix_type full
_refine_ls_number_parameters 649
_refine_ls_number_reflns 11036
_refine_ls_number_restraints 52
_refine_ls_restrained_S_all 0.878
_refine_ls_R_factor_all 0.1234
_refine_ls_R_factor_gt 0.0743
_refine_ls_shift/su_max 0.009
_refine_ls_shift/su_mean 0.000
_refine_ls_structure_factor_coef Fsqd
_refine_ls_weighting_details 'calc w=1/[\s^2^(Fo^2^)+(0.0972P)^2^+0.0000P] where P=(Fo^2^+2Fc^2^)/3'
_refine_ls_weighting_scheme calc
_refine_ls_wR_factor_gt 0.1844
_refine_ls_wR_factor_ref 0.2001
_reflns_number_gt 5289
_reflns_number_total 11036
_reflns_threshold_expression >2sigma(I)
_cod_data_source_file cg401805x_si_002.cif
_cod_data_source_block 6
_cod_depositor_comments
;
The following automatic conversions were performed:

'_symmetry_cell_setting' value 'Monoclinic' changed to 'monoclinic'
according to
/usr/data/users/saulius/crontab/automatic-downloads/rss-feeds/ACS/lib/dictionaries/cif_core.dic
dictionary named 'cif_core.dic' version 2.4.2 from
2011-04-26.

'_refine_ls_hydrogen_treatment' value 'CONSTR' changed
to 'constr' according to
/usr/data/users/saulius/crontab/automatic-downloads/rss-feeds/ACS/lib/dictionaries/cif_core.dic
dictionary named 'cif_core.dic' version 2.4.2 from 2011-04-26.

Automatic conversion script
Id: cif_fix_values 2281 2013-09-26 08:29:07Z andrius 

 Adding full bibliography for 4510442--4510449.cif.
;
_cod_original_sg_symbol_H-M 'C2/c  '
_cod_database_code 4510448

loop_
_symmetry_equiv_pos_as_xyz
'x, y, z'
'-x, y, -z+1/2'
'x+1/2, y+1/2, z'
'-x+1/2, y+1/2, -z+1/2'
'-x, -y, -z'
'x, -y, z-1/2'
'-x+1/2, -y+1/2, -z'
'x+1/2, -y+1/2, z-1/2'

loop_
_atom_site_label
_atom_site_type_symbol
_atom_site_fract_x
_atom_site_fract_y
_atom_site_fract_z
_atom_site_U_iso_or_equiv
_atom_site_adp_type
_atom_site_occupancy
_atom_site_symmetry_multiplicity
_atom_site_calc_flag
_atom_site_refinement_flags
Ag1 Ag 0.138781(17) 0.93273(5) 0.08000(3) 0.0614(2) Uani 1 1 d .
Ag2 Ag 0.312453(19) 0.18442(6) 0.20063(3) 0.0637(2) Uani 1 1 d .
C1 C 0.2889(3) -0.0838(10) 0.0368(4) 0.089(3) Uani 1 1 d .
H1A H 0.3162 -0.0907 0.0664 0.134 Uiso 1 1 calc R
H1B H 0.2829 -0.0320 0.0088 0.134 Uiso 1 1 calc R
H1C H 0.2781 -0.1683 0.0230 0.134 Uiso 1 1 calc R
C2 C 0.2726(3) -0.0221(8) 0.0560(4) 0.064(2) Uani 1 1 d .
C3 C 0.2356(3) 0.0059(7) 0.0300(3) 0.059(2) Uani 1 1 d .
C4 C 0.2387(3) 0.0629(8) 0.0701(4) 0.067(2) Uani 1 1 d .
C5 C 0.2080(3) 0.1140(11) 0.0639(4) 0.115(4) Uani 1 1 d .
H5A H 0.2187 0.1466 0.0979 0.173 Uiso 1 1 calc R
H5B H 0.1901 0.0464 0.0518 0.173 Uiso 1 1 calc R
H5C H 0.1951 0.1824 0.0378 0.173 Uiso 1 1 calc R
C6 C 0.1661(3) -0.1879(9) -0.0184(4) 0.082(3) Uani 1 1 d .
H6A H 0.1431 -0.2379 -0.0436 0.123 Uiso 1 1 calc R
H6B H 0.1647 -0.1354 0.0028 0.123 Uiso 1 1 calc R
H6C H 0.1878 -0.2447 0.0048 0.123 Uiso 1 1 calc R
C7 C 0.1707(3) -0.1010(8) -0.0493(4) 0.061(2) Uani 1 1 d .
C8 C 0.2012(3) -0.0128(8) -0.0265(3) 0.065(2) Uani 1 1 d .
C9 C 0.1913(3) 0.0435(8) -0.0708(4) 0.071(2) Uani 1 1 d .
C10 C 0.2099(3) 0.1486(9) -0.0740(4) 0.105(4) Uani 1 1 d .
H10A H 0.1956 0.1656 -0.1112 0.157 Uiso 1 1 calc R
H10B H 0.2355 0.1235 -0.0553 0.157 Uiso 1 1 calc R
H10C H 0.2106 0.2249 -0.0577 0.157 Uiso 1 1 calc R
C11 C 0.2362(2) 0.3446(7) 0.1744(3) 0.062(2) Uani 1 1 d .
H11A H 0.2504 0.2683 0.1951 0.093 Uiso 1 1 calc R
H11B H 0.2127 0.3205 0.1388 0.093 Uiso 1 1 calc R
H11C H 0.2307 0.3931 0.1918 0.093 Uiso 1 1 calc R
C12 C 0.25948(19) 0.4251(6) 0.1706(3) 0.0471(18) Uani 1 1 d .
C13 C 0.2514(2) 0.5458(7) 0.1468(3) 0.0481(18) Uani 1 1 d .
C14 C 0.2830(2) 0.5792(6) 0.1562(3) 0.0517(19) Uani 1 1 d .
C15 C 0.2915(2) 0.6914(7) 0.1399(3) 0.072(3) Uani 1 1 d .
H15A H 0.3169 0.6833 0.1548 0.108 Uiso 1 1 calc R
H15B H 0.2897 0.7691 0.1529 0.108 Uiso 1 1 calc R
H15C H 0.2734 0.6945 0.1012 0.108 Uiso 1 1 calc R
C16 C 0.1656(2) 0.4670(7) 0.0298(3) 0.068(2) Uani 1 1 d .
H16A H 0.1382 0.4710 0.0002 0.102 Uiso 1 1 calc R
H16B H 0.1726 0.3890 0.0498 0.102 Uiso 1 1 calc R
H16C H 0.1771 0.4681 0.0161 0.102 Uiso 1 1 calc R
C17 C 0.1797(2) 0.5835(6) 0.0668(3) 0.0452(17) Uani 1 1 d .
C18 C 0.2152(2) 0.6198(7) 0.1145(3) 0.0461(17) Uani 1 1 d .
C19 C 0.20982(19) 0.7394(6) 0.1263(3) 0.0454(17) Uani 1 1 d .
C20 C 0.2378(2) 0.8284(8) 0.1727(3) 0.074(3) Uani 1 1 d .
H20A H 0.2246 0.9037 0.1688 0.111 Uiso 1 1 calc R
H20B H 0.2570 0.8536 0.1734 0.111 Uiso 1 1 calc R
H20C H 0.2498 0.7853 0.2058 0.111 Uiso 1 1 calc R
C21 C 0.0003(3) 0.6630(10) -0.0368(4) 0.093(3) Uani 1 1 d .
H21A H -0.0181 0.6424 -0.0354 0.139 Uiso 1 1 calc R
H21B H 0.0083 0.5852 -0.0415 0.139 Uiso 1 1 calc R
H21C H -0.0111 0.7202 -0.0665 0.139 Uiso 1 1 calc R
C22 C 0.0342(2) 0.7267(7) 0.0146(3) 0.055(2) Uani 1 1 d .
C23 C 0.0438(2) 0.7549(7) 0.0613(3) 0.0540(19) Uani 1 1 d .
C24 C 0.0807(2) 0.8120(7) 0.0957(3) 0.057(2) Uani 1 1 d .
C25 C 0.1048(3) 0.8608(9) 0.1514(4) 0.083(3) Uani 1 1 d .
H25A H 0.1282 0.8949 0.1644 0.125 Uiso 1 1 calc R
H25B H 0.1104 0.7916 0.1744 0.125 Uiso 1 1 calc R
H25C H 0.0913 0.9277 0.1515 0.125 Uiso 1 1 calc R
C26 C 0.0581(3) 0.5569(9) 0.1451(4) 0.083(3) Uani 1 1 d .
H26A H 0.0542 0.5096 0.1646 0.124 Uiso 1 1 calc R
H26B H 0.0817 0.6039 0.1701 0.124 Uiso 1 1 calc R
H26C H 0.0592 0.4979 0.1250 0.124 Uiso 1 1 calc R
C27 C 0.0258(2) 0.6487(7) 0.1074(3) 0.054(2) Uani 1 1 d .
C28 C 0.0198(2) 0.7321(7) 0.0718(3) 0.0510(19) Uani 1 1 d .
C29 C -0.0147(2) 0.7937(7) 0.0464(3) 0.062(2) Uani 1 1 d .
C30 C -0.0361(3) 0.8996(9) 0.0047(4) 0.088(3) Uani 1 1 d .
H30A H -0.0596 0.9169 -0.0053 0.133 Uiso 1 1 calc R
H30B H -0.0416 0.8730 -0.0265 0.133 Uiso 1 1 calc R
H30C H -0.0207 0.9763 0.0195 0.133 Uiso 1 1 calc R
C31 C 0.0992(2) 1.4439(7) 0.0582(4) 0.071(2) Uani 1 1 d .
H31A H 0.0996 1.5029 0.0799 0.106 Uiso 1 1 calc R
H31B H 0.0734 1.4161 0.0281 0.106 Uiso 1 1 calc R
H31C H 0.1089 1.4861 0.0453 0.106 Uiso 1 1 calc R
C32 C 0.1237(2) 1.3295(7) 0.0915(3) 0.0508(19) Uani 1 1 d .
C33 C 0.1433(2) 1.2958(6) 0.1436(3) 0.0493(19) Uani 1 1 d .
C34 C 0.1589(2) 1.1728(6) 0.1516(3) 0.0471(18) Uani 1 1 d .
C35 C 0.1857(2) 1.0963(7) 0.2010(3) 0.065(2) Uani 1 1 d .
H35A H 0.1915 1.0175 0.1935 0.097 Uiso 1 1 calc R
H35B H 0.1743 1.0767 0.2142 0.097 Uiso 1 1 calc R
H35C H 0.2088 1.1445 0.2278 0.097 Uiso 1 1 calc R
C36 C 0.1120(2) 1.2168(7) 0.1963(3) 0.069(2) Uani 1 1 d .
H36A H 0.1073 1.2206 0.2188 0.104 Uiso 1 1 calc R
H36B H 0.1263 1.1403 0.2046 0.104 Uiso 1 1 calc R
H36C H 0.0880 1.2150 0.1591 0.104 Uiso 1 1 calc R
C37 C 0.1342(2) 1.3320(7) 0.2063(3) 0.054(2) Uani 1 1 d .
C38 C 0.14690(19) 1.3675(7) 0.1830(3) 0.0459(18) Uani 1 1 d .
C39 C 0.1640(2) 1.4911(7) 0.2059(3) 0.0491(18) Uani 1 1 d .
C40 C 0.1832(3) 1.5771(7) 0.1969(4) 0.070(2) Uani 1 1 d .
H40A H 0.1921 1.6533 0.2186 0.105 Uiso 1 1 calc R
H40B H 0.1654 1.6010 0.1595 0.105 Uiso 1 1 calc R
H40C H 0.2046 1.5328 0.2068 0.105 Uiso 1 1 calc R
C41 C 0.3874(3) 0.3237(18) 0.2229(4) 0.117(5) Uani 1 1 d D
C42 C 0.4243(4) 0.2979(14) 0.2349(6) 0.164(4) Uani 1 1 d DU
H42A H 0.4372 0.2216 0.2573 0.196 Uiso 1 1 calc R
H42B H 0.4173 0.2830 0.2014 0.196 Uiso 1 1 calc R
C43 C 0.4516(3) 0.4169(14) 0.2647(6) 0.167(4) Uani 1 1 d DU
H43A H 0.4378 0.4842 0.2382 0.200 Uiso 1 1 d R
H43B H 0.4741 0.3991 0.2722 0.200 Uiso 1 1 d R
C44 C 0.4646(5) 0.466(3) 0.3177(8) 0.162(5) Uani 0.50 1 d PDU
H44A H 0.4425 0.4984 0.3097 0.194 Uiso 0.50 1 d PR
H44B H 0.4751 0.3944 0.3428 0.194 Uiso 0.50 1 d PR
C44A C 0.4910(6) 0.381(3) 0.2863(13) 0.187(6) Uani 0.50 1 d PDU
H44C H 0.5015 0.3741 0.3224 0.225 Uiso 0.50 1 d PR
H44D H 0.4968 0.2988 0.2801 0.225 Uiso 0.50 1 d PR
C45 C 0.4948(6) 0.575(2) 0.3446(11) 0.166(6) Uani 0.50 1 d PDU
H45A H 0.4839 0.6476 0.3202 0.199 Uiso 0.50 1 calc PR
H45B H 0.5018 0.6033 0.3771 0.199 Uiso 0.50 1 calc PR
C45A C 0.5157(9) 0.502(3) 0.3030(9) 0.194(6) Uani 0.50 1 d PDU
H45D H 0.5362 0.4848 0.3053 0.233 Uiso 0.50 1 calc PR
H45E H 0.5003 0.5737 0.2785 0.233 Uiso 0.50 1 calc PR
C46 C 0.5311(4) 0.5276(15) 0.3591(7) 0.180(5) Uani 1 1 d DU
H46A H 0.5429 0.4498 0.3799 0.216 Uiso 0.50 1 d PR
H45C H 0.5109 0.5511 0.3565 0.216 Uiso 0.50 1 d PR
H46B H 0.5405 0.4529 0.3818 0.216 Uiso 0.50 1 d PR
H45F H 0.5243 0.5005 0.3270 0.216 Uiso 0.50 1 d PR
C47 C 0.5608(4) 0.6342(13) 0.3861(4) 0.131(5) Uani 1 1 d D
H47A H 0.5489 0.7114 0.3640 0.157 Uiso 1 1 calc R
H47B H 0.5810 0.6083 0.3886 0.157 Uiso 1 1 calc R
C48 C 0.5790(3) 0.6662(16) 0.4449(4) 0.098(4) Uani 1 1 d .
N1 N 0.2759(2) 0.0683(6) 0.1172(3) 0.0681(19) Uani 1 1 d .
N2 N 0.2948(2) 0.0122(6) 0.1064(3) 0.0679(19) Uani 1 1 d .
H2 H 0.3192 0.0002 0.1305 0.082 Uiso 1 1 calc R
N3 N 0.1564(2) -0.0096(7) -0.1152(3) 0.0705(19) Uani 1 1 d .
H3 H 0.1439 0.0124 -0.1479 0.085 Uiso 1 1 calc R
N4 N 0.1442(2) -0.0985(7) -0.1025(3) 0.071(2) Uani 1 1 d .
N5 N 0.29387(17) 0.3842(5) 0.1932(2) 0.0479(15) Uani 1 1 d .
N6 N 0.30761(16) 0.4800(5) 0.1847(2) 0.0515(15) Uani 1 1 d .
H6 H 0.3299 0.4780 0.1963 0.062 Uiso 1 1 calc R
N7 N 0.17264(16) 0.7729(5) 0.0887(2) 0.0482(15) Uani 1 1 d .
N8 N 0.15564(16) 0.6752(5) 0.0532(2) 0.0517(15) Uani 1 1 d .
H8 H 0.1315 0.6727 0.0245 0.062 Uiso 1 1 calc R
N9 N 0.09213(18) 0.8184(6) 0.0715(3) 0.0548(16) Uani 1 1 d .
N10 N 0.06402(19) 0.7647(6) 0.0219(3) 0.0650(18) Uani 1 1 d .
H10 H 0.0650 0.7561 -0.0017 0.078 Uiso 1 1 calc R
N11 N -0.0276(2) 0.7427(7) 0.0669(3) 0.0643(18) Uani 1 1 d .
N12 N -0.0017(2) 0.6530(7) 0.1045(3) 0.074(2) Uani 1 1 d .
H12 H -0.0036 0.6070 0.1231 0.088 Uiso 1 1 calc R
N13 N 0.14928(17) 1.1342(5) 0.1060(3) 0.0513(15) Uani 1 1 d .
N14 N 0.12787(18) 1.2313(5) 0.0708(2) 0.0516(16) Uani 1 1 d .
H14 H 0.1179 1.2307 0.0383 0.062 Uiso 1 1 calc R
N15 N 0.16236(17) 1.5224(5) 0.2408(2) 0.0511(15) Uani 1 1 d .
N16 N 0.14404(17) 1.4250(5) 0.2407(2) 0.0508(15) Uani 1 1 d .
H16 H 0.1393 1.4231 0.2603 0.061 Uiso 1 1 calc R
O1 O 0.3706(2) 0.2067(8) 0.2168(3) 0.112(3) Uani 1 1 d .
O2 O 0.37583(18) 0.4331(7) 0.2177(3) 0.082(2) Uani 1 1 d .
O3 O 0.59481(19) 0.5617(7) 0.4772(3) 0.093(2) Uani 1 1 d .
O4 O 0.57773(17) 0.7775(6) 0.4559(2) 0.0761(17) Uani 1 1 d .

loop_
_atom_site_aniso_label
_atom_site_aniso_U_11
_atom_site_aniso_U_22
_atom_site_aniso_U_33
_atom_site_aniso_U_23
_atom_site_aniso_U_13
_atom_site_aniso_U_12
Ag1 0.0555(4) 0.0402(3) 0.0697(4) -0.0062(3) 0.0372(4) 0.0084(3)
Ag2 0.0700(4) 0.0423(4) 0.0774(5) 0.0204(3) 0.0513(4) 0.0199(3)
C1 0.079(7) 0.115(8) 0.074(7) -0.009(6) 0.054(6) 0.014(6)
C2 0.072(6) 0.059(5) 0.050(6) -0.001(4) 0.039(5) 0.006(4)
C3 0.084(7) 0.043(4) 0.059(6) 0.001(4) 0.053(6) 0.012(4)
C4 0.081(6) 0.053(5) 0.064(6) 0.023(4) 0.051(6) 0.020(5)
C5 0.101(8) 0.123(9) 0.099(8) -0.007(7) 0.062(7) 0.064(7)
C6 0.087(7) 0.079(6) 0.093(7) 0.011(5) 0.068(6) 0.005(5)
C7 0.064(6) 0.054(5) 0.081(7) 0.010(4) 0.057(6) 0.016(4)
C8 0.091(7) 0.053(5) 0.063(6) 0.010(4) 0.058(6) 0.017(5)
C9 0.105(8) 0.055(5) 0.065(6) 0.009(4) 0.064(6) 0.005(5)
C10 0.151(10) 0.078(7) 0.076(7) -0.011(5) 0.076(8) -0.035(7)
C11 0.052(5) 0.058(5) 0.085(6) 0.012(4) 0.051(5) 0.020(4)
C12 0.037(4) 0.036(4) 0.049(4) 0.007(3) 0.023(4) 0.014(3)
C13 0.044(4) 0.043(4) 0.051(5) -0.003(3) 0.031(4) 0.006(3)
C14 0.036(4) 0.034(4) 0.053(5) -0.001(3) 0.019(4) 0.005(3)
C15 0.041(4) 0.045(5) 0.085(6) 0.012(4) 0.028(5) 0.003(4)
C16 0.060(5) 0.052(5) 0.078(6) -0.006(4) 0.043(5) 0.009(4)
C17 0.043(4) 0.033(4) 0.051(5) 0.000(3) 0.031(4) 0.006(3)
C18 0.047(4) 0.038(4) 0.050(5) 0.005(3) 0.033(4) 0.006(3)
C19 0.036(4) 0.035(4) 0.048(5) 0.007(3) 0.023(4) 0.012(3)
C20 0.064(5) 0.058(5) 0.058(5) -0.005(4) 0.028(5) 0.015(4)
C21 0.068(6) 0.105(8) 0.069(7) -0.020(5) 0.035(6) -0.020(6)
C22 0.038(4) 0.056(5) 0.061(6) 0.007(4) 0.031(4) 0.004(4)
C23 0.047(5) 0.048(4) 0.061(5) 0.004(4) 0.036(4) 0.002(4)
C24 0.051(5) 0.048(5) 0.064(6) -0.017(4) 0.037(5) -0.004(4)
C25 0.067(6) 0.090(7) 0.082(7) -0.032(5) 0.048(6) -0.018(5)
C26 0.083(7) 0.078(6) 0.068(6) 0.007(5) 0.046(6) 0.018(5)
C27 0.045(5) 0.054(5) 0.061(5) -0.001(4) 0.036(4) 0.001(4)
C28 0.037(4) 0.045(4) 0.064(5) -0.007(4) 0.034(4) -0.009(3)
C29 0.045(5) 0.047(5) 0.067(6) -0.007(4) 0.030(5) 0.003(4)
C30 0.075(6) 0.072(7) 0.122(9) 0.026(6) 0.071(7) 0.018(5)
C31 0.071(5) 0.042(5) 0.091(7) 0.018(4) 0.054(5) 0.018(4)
C32 0.050(4) 0.039(4) 0.050(5) -0.009(3) 0.030(4) -0.006(3)
C33 0.044(4) 0.037(4) 0.063(5) -0.010(4) 0.036(4) -0.007(3)
C34 0.054(4) 0.029(4) 0.045(5) -0.004(3) 0.030(4) 0.000(3)
C35 0.068(5) 0.040(4) 0.062(6) 0.004(4) 0.037(5) 0.010(4)
C36 0.075(6) 0.046(5) 0.074(6) -0.005(4) 0.047(5) -0.009(4)
C37 0.050(5) 0.035(4) 0.065(5) 0.000(4) 0.036(4) 0.001(3)
C38 0.032(4) 0.044(4) 0.035(4) -0.004(3) 0.014(3) 0.002(3)
C39 0.051(5) 0.036(4) 0.050(5) -0.009(3) 0.032(4) -0.002(3)
C40 0.086(6) 0.054(5) 0.099(7) -0.011(4) 0.076(6) -0.009(5)
C41 0.061(7) 0.245(19) 0.054(6) 0.007(9) 0.044(6) -0.001(10)
C42 0.096(7) 0.219(11) 0.161(8) 0.028(7) 0.085(7) -0.024(6)
C43 0.104(6) 0.221(10) 0.157(8) 0.028(7) 0.085(7) -0.024(6)
C44 0.108(7) 0.218(10) 0.147(8) 0.029(8) 0.085(7) -0.030(7)
C44A 0.118(7) 0.226(10) 0.160(8) 0.026(8) 0.076(7) -0.025(7)
C45 0.114(7) 0.221(11) 0.146(8) 0.025(8) 0.086(7) -0.029(7)
C45A 0.126(7) 0.226(11) 0.156(8) 0.023(8) 0.072(8) -0.024(7)
C46 0.125(7) 0.223(10) 0.148(8) 0.021(8) 0.080(7) -0.027(7)
C47 0.109(9) 0.184(13) 0.078(8) -0.025(8) 0.058(8) -0.038(9)
C48 0.053(6) 0.174(14) 0.047(6) -0.035(8) 0.028(5) -0.026(7)
N1 0.081(5) 0.059(4) 0.061(5) 0.000(3) 0.048(5) 0.011(4)
N2 0.062(4) 0.060(4) 0.068(5) 0.013(4) 0.041(4) 0.014(4)
N3 0.069(5) 0.067(5) 0.061(5) 0.012(4) 0.040(5) 0.014(4)
N4 0.061(5) 0.076(5) 0.064(5) 0.017(4) 0.040(4) 0.004(4)
N5 0.051(4) 0.032(3) 0.051(4) 0.009(3) 0.032(3) 0.009(3)
N6 0.034(3) 0.041(3) 0.062(4) 0.000(3) 0.027(3) -0.002(3)
N7 0.044(4) 0.034(3) 0.057(4) 0.000(3) 0.032(3) 0.005(3)
N8 0.035(3) 0.040(4) 0.062(4) 0.003(3) 0.027(3) 0.005(3)
N9 0.050(4) 0.045(4) 0.060(4) -0.009(3) 0.035(4) -0.007(3)
N10 0.059(4) 0.054(4) 0.080(5) 0.006(4) 0.048(4) 0.006(3)
N11 0.063(4) 0.060(4) 0.081(5) 0.007(4) 0.054(4) 0.001(4)
N12 0.085(5) 0.064(5) 0.082(6) 0.002(4) 0.062(5) 0.002(4)
N13 0.045(4) 0.035(3) 0.063(4) -0.011(3) 0.033(3) -0.003(3)
N14 0.068(4) 0.039(3) 0.046(4) -0.004(3) 0.039(4) 0.003(3)
N15 0.054(4) 0.036(3) 0.056(4) -0.013(3) 0.036(4) -0.004(3)
N16 0.061(4) 0.034(3) 0.057(4) 0.000(3) 0.041(3) -0.001(3)
O1 0.072(5) 0.143(7) 0.137(7) 0.031(5) 0.079(5) 0.002(4)
O2 0.063(4) 0.089(5) 0.088(5) 0.026(4) 0.051(4) 0.037(4)
O3 0.079(4) 0.125(6) 0.056(4) 0.012(4) 0.040(4) -0.010(4)
O4 0.072(4) 0.072(4) 0.069(4) -0.017(3) 0.045(4) -0.007(3)

loop_
_atom_type_symbol
_atom_type_description
_atom_type_scat_dispersion_real
_atom_type_scat_dispersion_imag
_atom_type_scat_source
C C 0.0033 0.0016 'International Tables Vol C Tables 4.2.6.8 and 6.1.1.4'
H H 0.0000 0.0000 'International Tables Vol C Tables 4.2.6.8 and 6.1.1.4'
Ag Ag -0.8971 1.1015 'International Tables Vol C Tables 4.2.6.8 and 6.1.1.4'
N N 0.0061 0.0033 'International Tables Vol C Tables 4.2.6.8 and 6.1.1.4'
O O 0.0106 0.0060 'International Tables Vol C Tables 4.2.6.8 and 6.1.1.4'

loop_
_geom_angle_atom_site_label_1
_geom_angle_atom_site_label_2
_geom_angle_atom_site_label_3
_geom_angle
_geom_angle_site_symmetry_1
_geom_angle_site_symmetry_3
N13 Ag1 N7 136.2(2) . .
N13 Ag1 N9 116.7(2) . .
N7 Ag1 N9 101.9(2) . .
N13 Ag1 O3 106.1(2) . 8_465
N7 Ag1 O3 91.3(2) . 8_465
N9 Ag1 O3 92.6(2) . 8_465
N5 Ag2 N15 137.1(2) . 4_535
N5 Ag2 N1 115.7(2) . .
N15 Ag2 N1 101.1(2) 4_535 .
N5 Ag2 O1 104.6(3) . .
N15 Ag2 O1 93.0(2) 4_535 .
N1 Ag2 O1 94.8(3) . .
C2 C1 H1A 109.5 . .
C2 C1 H1B 109.5 . .
H1A C1 H1B 109.5 . .
C2 C1 H1C 109.5 . .
H1A C1 H1C 109.5 . .
H1B C1 H1C 109.5 . .
N2 C2 C3 107.3(8) . .
N2 C2 C1 120.8(8) . .
C3 C2 C1 131.9(8) . .
C2 C3 C4 105.0(8) . .
C2 C3 C8 127.3(7) . .
C4 C3 C8 127.6(8) . .
N1 C4 C3 109.5(8) . .
N1 C4 C5 122.5(8) . .
C3 C4 C5 128.0(9) . .
C4 C5 H5A 109.5 . .
C4 C5 H5B 109.5 . .
H5A C5 H5B 109.5 . .
C4 C5 H5C 109.5 . .
H5A C5 H5C 109.5 . .
H5B C5 H5C 109.5 . .
C7 C6 H6A 109.5 . .
C7 C6 H6B 109.5 . .
H6A C6 H6B 109.5 . .
C7 C6 H6C 109.5 . .
H6A C6 H6C 109.5 . .
H6B C6 H6C 109.5 . .
N4 C7 C8 112.6(7) . .
N4 C7 C6 120.6(8) . .
C8 C7 C6 126.7(8) . .
C9 C8 C7 104.0(8) . .
C9 C8 C3 128.5(9) . .
C7 C8 C3 127.4(8) . .
C8 C9 N3 105.7(8) . .
C8 C9 C10 130.3(9) . .
N3 C9 C10 123.7(8) . .
C9 C10 H10A 109.5 . .
C9 C10 H10B 109.5 . .
H10A C10 H10B 109.5 . .
C9 C10 H10C 109.5 . .
H10A C10 H10C 109.5 . .
H10B C10 H10C 109.5 . .
C12 C11 H11A 109.5 . .
C12 C11 H11B 109.5 . .
H11A C11 H11B 109.5 . .
C12 C11 H11C 109.5 . .
H11A C11 H11C 109.5 . .
H11B C11 H11C 109.5 . .
N5 C12 C13 110.5(6) . .
N5 C12 C11 119.8(6) . .
C13 C12 C11 129.7(6) . .
C14 C13 C12 106.2(6) . .
C14 C13 C18 126.5(6) . .
C12 C13 C18 127.1(7) . .
N6 C14 C13 104.9(6) . .
N6 C14 C15 122.4(7) . .
C13 C14 C15 132.6(6) . .
C14 C15 H15A 109.5 . .
C14 C15 H15B 109.5 . .
H15A C15 H15B 109.5 . .
C14 C15 H15C 109.5 . .
H15A C15 H15C 109.5 . .
H15B C15 H15C 109.5 . .
C17 C16 H16A 109.5 . .
C17 C16 H16B 109.5 . .
H16A C16 H16B 109.5 . .
C17 C16 H16C 109.5 . .
H16A C16 H16C 109.5 . .
H16B C16 H16C 109.5 . .
N8 C17 C18 107.1(6) . .
N8 C17 C16 120.3(6) . .
C18 C17 C16 132.5(6) . .
C17 C18 C19 105.2(6) . .
C17 C18 C13 127.1(6) . .
C19 C18 C13 127.7(7) . .
N7 C19 C18 110.5(6) . .
N7 C19 C20 118.8(6) . .
C18 C19 C20 130.7(6) . .
C19 C20 H20A 109.5 . .
C19 C20 H20B 109.5 . .
H20A C20 H20B 109.5 . .
C19 C20 H20C 109.5 . .
H20A C20 H20C 109.5 . .
H20B C20 H20C 109.5 . .
C22 C21 H21A 109.5 . .
C22 C21 H21B 109.5 . .
H21A C21 H21B 109.5 . .
C22 C21 H21C 109.5 . .
H21A C21 H21C 109.5 . .
H21B C21 H21C 109.5 . .
N10 C22 C23 106.8(7) . .
N10 C22 C21 120.0(8) . .
C23 C22 C21 133.1(8) . .
C22 C23 C24 105.3(7) . .
C22 C23 C28 126.2(7) . .
C24 C23 C28 128.5(8) . .
N9 C24 C23 110.3(7) . .
N9 C24 C25 121.3(7) . .
C23 C24 C25 128.3(8) . .
C24 C25 H25A 109.5 . .
C24 C25 H25B 109.5 . .
H25A C25 H25B 109.5 . .
C24 C25 H25C 109.5 . .
H25A C25 H25C 109.5 . .
H25B C25 H25C 109.5 . .
C27 C26 H26A 109.5 . .
C27 C26 H26B 109.5 . .
H26A C26 H26B 109.5 . .
C27 C26 H26C 109.5 . .
H26A C26 H26C 109.5 . .
H26B C26 H26C 109.5 . .
N12 C27 C28 111.3(7) . .
N12 C27 C26 120.0(8) . .
C28 C27 C26 128.6(8) . .
C27 C28 C29 104.9(7) . .
C27 C28 C23 128.8(7) . .
C29 C28 C23 126.3(8) . .
N11 C29 C28 107.2(7) . .
N11 C29 C30 121.7(7) . .
C28 C29 C30 131.1(8) . .
C29 C30 H30A 109.5 . .
C29 C30 H30B 109.5 . .
H30A C30 H30B 109.5 . .
C29 C30 H30C 109.5 . .
H30A C30 H30C 109.5 . .
H30B C30 H30C 109.5 . .
C32 C31 H31A 109.5 . .
C32 C31 H31B 109.5 . .
H31A C31 H31B 109.5 . .
C32 C31 H31C 109.5 . .
H31A C31 H31C 109.5 . .
H31B C31 H31C 109.5 . .
N14 C32 C33 106.7(6) . .
N14 C32 C31 121.7(7) . .
C33 C32 C31 131.5(7) . .
C32 C33 C34 105.7(6) . .
C32 C33 C38 128.5(6) . .
C34 C33 C38 125.7(7) . .
N13 C34 C33 109.9(6) . .
N13 C34 C35 120.1(6) . .
C33 C34 C35 129.6(7) . .
C34 C35 H35A 109.5 . .
C34 C35 H35B 109.5 . .
H35A C35 H35B 109.5 . .
C34 C35 H35C 109.5 . .
H35A C35 H35C 109.5 . .
H35B C35 H35C 109.5 . .
C37 C36 H36A 109.5 . .
C37 C36 H36B 109.5 . .
H36A C36 H36B 109.5 . .
C37 C36 H36C 109.5 . .
H36A C36 H36C 109.5 . .
H36B C36 H36C 109.5 . .
N16 C37 C38 107.9(6) . .
N16 C37 C36 122.4(7) . .
C38 C37 C36 129.7(7) . .
C37 C38 C39 104.0(6) . .
C37 C38 C33 127.9(7) . .
C39 C38 C33 128.1(7) . .
N15 C39 C38 110.1(6) . .
N15 C39 C40 120.5(6) . .
C38 C39 C40 129.3(7) . .
C39 C40 H40A 109.5 . .
C39 C40 H40B 109.5 . .
H40A C40 H40B 109.5 . .
C39 C40 H40C 109.5 . .
H40A C40 H40C 109.5 . .
H40B C40 H40C 109.5 . .
O2 C41 O1 128.3(9) . .
O2 C41 C42 121.7(11) . .
O1 C41 C42 109.9(13) . .
C43 C42 C41 109.5(11) . .
C43 C42 H42A 109.8 . .
C41 C42 H42A 109.8 . .
C43 C42 H42B 109.8 . .
C41 C42 H42B 109.8 . .
H42A C42 H42B 108.2 . .
C44A C43 C44 99.8(17) . .
C44A C43 C42 109.1(16) . .
C44 C43 C42 119.5(13) . .
C44A C43 H43A 116.0 . .
C44 C43 H43A 109.3 . .
C42 C43 H43A 103.8 . .
C44A C43 H43B 9.7 . .
C44 C43 H43B 107.8 . .
C42 C43 H43B 108.5 . .
H43A C43 H43B 107.5 . .
C45 C44 C43 112.2(15) . .
C45 C44 H44A 108.6 . .
C43 C44 H44A 109.0 . .
C45 C44 H44B 109.5 . .
C43 C44 H44B 109.5 . .
H44A C44 H44B 108.0 . .
C43 C44A C45A 111(2) . .
C43 C44A H43B 15.1 . .
C45A C44A H43B 107.6 . .
C43 C44A H44C 89.6 . .
C45A C44A H44C 90.5 . .
H43B C44A H44C 104.3 . .
C43 C44A H44D 124.6 . .
C45A C44A H44D 121.3 . .
H43B C44A H44D 121.8 . .
H44C C44A H44D 104.8 . .
C46 C45 C44 111.0(10) . .
C46 C45 H45A 109.4 . .
C44 C45 H45A 109.4 . .
C46 C45 H45B 109.4 . .
C44 C45 H45B 109.4 . .
H45A C45 H45B 108.0 . .
C46 C45 H45C 15.9 . .
C44 C45 H45C 109.8 . .
H45A C45 H45C 123.1 . .
H45B C45 H45C 95.8 . .
C46 C45A C44A 100(2) . .
C46 C45A H45D 111.8 . .
C44A C45A H45D 111.8 . .
C46 C45A H45E 111.8 . .
C44A C45A H45E 111.8 . .
H45D C45A H45E 109.5 . .
C46 C45A H45F 14.5 . .
C44A C45A H45F 95.7 . .
H45D C45A H45F 101.2 . .
H45E C45A H45F 125.8 . .
C47 C46 C45A 108.2(15) . .
C47 C46 C45 110.8(14) . .
C45A C46 C45 102(2) . .
C47 C46 H46A 109.6 . .
C45A C46 H46A 108.2 . .
C45 C46 H46A 117.2 . .
C47 C46 H45C 110.5 . .
C45A C46 H45C 111.5 . .
C45 C46 H45C 10.3 . .
H46A C46 H45C 108.7 . .
C47 C46 H46B 112.3 . .
C45A C46 H46B 115.3 . .
C45 C46 H46B 107.5 . .
H46A C46 H46B 10.3 . .
H45C C46 H46B 98.7 . .
C47 C46 H45F 109.2 . .
C45A C46 H45F 9.2 . .
C45 C46 H45F 109.7 . .
H46A C46 H45F 99.5 . .
H45C C46 H45F 118.4 . .
H46B C46 H45F 107.2 . .
C46 C47 C48 112.1(11) . .
C46 C47 H47A 109.2 . .
C48 C47 H47A 109.2 . .
C46 C47 H47B 109.2 . .
C48 C47 H47B 109.2 . .
H47A C47 H47B 107.9 . .
O4 C48 O3 128.3(9) . .
O4 C48 C47 119.4(12) . .
O3 C48 C47 112.3(11) . .
C4 N1 N2 104.4(7) . .
C4 N1 Ag2 135.6(6) . .
N2 N1 Ag2 118.5(6) . .
C2 N2 N1 113.8(7) . .
C2 N2 H2 123.1 . .
N1 N2 H2 123.1 . .
N4 N3 C9 113.3(7) . .
N4 N3 H3 123.4 . .
C9 N3 H3 123.4 . .
C7 N4 N3 104.5(7) . .
C12 N5 N6 104.9(5) . .
C12 N5 Ag2 128.0(5) . .
N6 N5 Ag2 119.3(4) . .
N5 N6 C14 113.5(6) . .
N5 N6 H6 123.3 . .
C14 N6 H6 123.3 . .
N8 N7 C19 104.1(5) . .
N8 N7 Ag1 121.2(4) . .
C19 N7 Ag1 134.5(5) . .
C17 N8 N7 113.1(6) . .
C17 N8 H8 123.4 . .
N7 N8 H8 123.4 . .
C24 N9 N10 106.8(6) . .
C24 N9 Ag1 138.7(5) . .
N10 N9 Ag1 112.7(5) . .
C22 N10 N9 110.8(7) . .
C22 N10 H10 124.6 . .
N9 N10 H10 124.6 . .
C29 N11 N12 108.1(7) . .
C27 N12 N11 108.5(7) . .
C27 N12 H12 125.7 . .
N11 N12 H12 125.7 . .
N14 N13 C34 104.5(5) . .
N14 N13 Ag1 122.1(4) . .
C34 N13 Ag1 123.4(5) . .
C32 N14 N13 113.2(6) . .
C32 N14 H14 123.4 . .
N13 N14 H14 123.4 . .
C39 N15 N16 106.6(5) . .
C39 N15 Ag2 132.7(5) . 4_565
N16 N15 Ag2 120.4(5) . 4_565
C37 N16 N15 111.3(6) . .
C37 N16 H16 124.3 . .
N15 N16 H16 124.3 . .
C41 O1 Ag2 125.0(7) . .
C48 O3 Ag1 124.9(6) . 8_566

loop_
_geom_bond_atom_site_label_1
_geom_bond_atom_site_label_2
_geom_bond_distance
_geom_bond_site_symmetry_2
Ag1 N13 2.189(6) .
Ag1 N7 2.211(5) .
Ag1 N9 2.403(6) .
Ag1 O3 2.574(6) 8_465
Ag2 N5 2.204(5) .
Ag2 N15 2.230(6) 4_535
Ag2 N1 2.405(7) .
Ag2 O1 2.498(7) .
C1 C2 1.498(12) .
C1 H1A 0.9600 .
C1 H1B 0.9600 .
C1 H1C 0.9600 .
C2 N2 1.306(10) .
C2 C3 1.375(11) .
C3 C4 1.419(11) .
C3 C8 1.448(12) .
C4 N1 1.349(11) .
C4 C5 1.462(12) .
C5 H5A 0.9600 .
C5 H5B 0.9600 .
C5 H5C 0.9600 .
C6 C7 1.534(11) .
C6 H6A 0.9600 .
C6 H6B 0.9600 .
C6 H6C 0.9600 .
C7 N4 1.318(10) .
C7 C8 1.426(12) .
C8 C9 1.380(11) .
C9 N3 1.380(11) .
C9 C10 1.475(12) .
C10 H10A 0.9600 .
C10 H10B 0.9600 .
C10 H10C 0.9600 .
C11 C12 1.492(10) .
C11 H11A 0.9600 .
C11 H11B 0.9600 .
C11 H11C 0.9600 .
C12 N5 1.334(8) .
C12 C13 1.396(9) .
C13 C14 1.386(10) .
C13 C18 1.484(9) .
C14 N6 1.348(8) .
C14 C15 1.477(10) .
C15 H15A 0.9600 .
C15 H15B 0.9600 .
C15 H15C 0.9600 .
C16 C17 1.533(10) .
C16 H16A 0.9600 .
C16 H16B 0.9600 .
C16 H16C 0.9600 .
C17 N8 1.316(8) .
C17 C18 1.366(10) .
C18 C19 1.389(9) .
C19 N7 1.344(8) .
C19 C20 1.494(10) .
C20 H20A 0.9600 .
C20 H20B 0.9600 .
C20 H20C 0.9600 .
C21 C22 1.489(11) .
C21 H21A 0.9600 .
C21 H21B 0.9600 .
C21 H21C 0.9600 .
C22 N10 1.357(9) .
C22 C23 1.370(10) .
C23 C24 1.420(10) .
C23 C28 1.475(10) .
C24 N9 1.302(10) .
C24 C25 1.481(11) .
C25 H25A 0.9600 .
C25 H25B 0.9600 .
C25 H25C 0.9600 .
C26 C27 1.489(11) .
C26 H26A 0.9600 .
C26 H26B 0.9600 .
C26 H26C 0.9600 .
C27 N12 1.282(9) .
C27 C28 1.364(10) .
C28 C29 1.396(10) .
C29 N11 1.350(10) .
C29 C30 1.508(11) .
C30 H30A 0.9600 .
C30 H30B 0.9600 .
C30 H30C 0.9600 .
C31 C32 1.496(10) .
C31 H31A 0.9600 .
C31 H31B 0.9600 .
C31 H31C 0.9600 .
C32 N14 1.345(9) .
C32 C33 1.373(10) .
C33 C34 1.410(9) .
C33 C38 1.459(10) .
C34 N13 1.364(9) .
C34 C35 1.463(10) .
C35 H35A 0.9600 .
C35 H35B 0.9600 .
C35 H35C 0.9600 .
C36 C37 1.483(10) .
C36 H36A 0.9600 .
C36 H36B 0.9600 .
C36 H36C 0.9600 .
C37 N16 1.335(9) .
C37 C38 1.376(10) .
C38 C39 1.429(9) .
C39 N15 1.313(9) .
C39 C40 1.482(10) .
C40 H40A 0.9600 .
C40 H40B 0.9600 .
C40 H40C 0.9600 .
C41 O2 1.224(16) .
C41 O1 1.396(15) .
C41 C42 1.566(17) .
C42 C43 1.561(9) .
C42 H42A 0.9700 .
C42 H42B 0.9700 .
C43 C44A 1.549(10) .
C43 C44 1.555(10) .
C43 H43A 0.9599 .
C43 H43B 0.9602 .
C44 C45 1.549(10) .
C44 H44A 0.9695 .
C44 H44B 0.9701 .
C44A C45A 1.549(10) .
C44A H43B 0.6236 .
C44A H44C 0.9698 .
C44A H44D 0.9701 .
C45 C46 1.548(10) .
C45 H45A 0.9700 .
C45 H45B 0.9700 .
C45 H45C 0.6278 .
C45A C46 1.543(10) .
C45A H45D 0.9700 .
C45A H45E 0.9700 .
C45A H45F 0.6156 .
C46 C47 1.518(9) .
C46 H46A 0.9601 .
C46 H45C 0.9598 .
C46 H46B 0.9605 .
C46 H45F 0.9594 .
C47 C48 1.591(14) .
C47 H47A 0.9700 .
C47 H47B 0.9700 .
C48 O4 1.230(13) .
C48 O3 1.348(14) .
N1 N2 1.353(9) .
N2 H2 0.8600 .
N3 N4 1.336(9) .
N3 H3 0.8600 .
N5 N6 1.346(8) .
N6 H6 0.8600 .
N7 N8 1.342(7) .
N8 H8 0.8600 .
N9 N10 1.360(8) .
N10 H10 0.8600 .
N11 N12 1.361(9) .
N12 H12 0.8600 .
N13 N14 1.345(8) .
N14 H14 0.8600 .
N15 N16 1.350(8) .
N15 Ag2 2.230(6) 4_565
N16 H16 0.8600 .
O3 Ag1 2.574(6) 8_566

loop_
_geom_torsion_atom_site_label_1
_geom_torsion_atom_site_label_2
_geom_torsion_atom_site_label_3
_geom_torsion_atom_site_label_4
_geom_torsion
_geom_torsion_site_symmetry_1
_geom_torsion_site_symmetry_4
N2 C2 C3 C4 1.6(9) . .
C1 C2 C3 C4 179.4(9) . .
N2 C2 C3 C8 178.6(8) . .
C1 C2 C3 C8 -3.6(15) . .
C2 C3 C4 N1 0.2(9) . .
C8 C3 C4 N1 -176.9(8) . .
C2 C3 C4 C5 178.2(10) . .
C8 C3 C4 C5 1.2(15) . .
N4 C7 C8 C9 -0.9(9) . .
C6 C7 C8 C9 -178.2(8) . .
N4 C7 C8 C3 -177.2(7) . .
C6 C7 C8 C3 5.6(13) . .
C2 C3 C8 C9 -62.5(12) . .
C4 C3 C8 C9 114.0(11) . .
C2 C3 C8 C7 112.9(11) . .
C4 C3 C8 C7 -70.7(11) . .
C7 C8 C9 N3 1.8(9) . .
C3 C8 C9 N3 178.0(8) . .
C7 C8 C9 C10 175.5(10) . .
C3 C8 C9 C10 -8.2(15) . .
N5 C12 C13 C14 -0.6(8) . .
C11 C12 C13 C14 177.9(8) . .
N5 C12 C13 C18 175.6(7) . .
C11 C12 C13 C18 -5.9(13) . .
C12 C13 C14 N6 -0.4(8) . .
C18 C13 C14 N6 -176.6(7) . .
C12 C13 C14 C15 177.3(8) . .
C18 C13 C14 C15 1.2(13) . .
N8 C17 C18 C19 -1.3(8) . .
C16 C17 C18 C19 176.0(8) . .
N8 C17 C18 C13 177.9(7) . .
C16 C17 C18 C13 -4.8(13) . .
C14 C13 C18 C17 113.6(9) . .
C12 C13 C18 C17 -61.8(11) . .
C14 C13 C18 C19 -67.3(11) . .
C12 C13 C18 C19 117.3(9) . .
C17 C18 C19 N7 1.9(8) . .
C13 C18 C19 N7 -177.3(7) . .
C17 C18 C19 C20 -179.5(8) . .
C13 C18 C19 C20 1.3(13) . .
N10 C22 C23 C24 0.3(8) . .
C21 C22 C23 C24 177.8(9) . .
N10 C22 C23 C28 179.2(7) . .
C21 C22 C23 C28 -3.3(14) . .
C22 C23 C24 N9 0.5(9) . .
C28 C23 C24 N9 -178.3(7) . .
C22 C23 C24 C25 -179.9(8) . .
C28 C23 C24 C25 1.2(14) . .
N12 C27 C28 C29 1.6(9) . .
C26 C27 C28 C29 179.5(8) . .
N12 C27 C28 C23 -178.5(7) . .
C26 C27 C28 C23 -0.6(14) . .
C22 C23 C28 C27 113.3(10) . .
C24 C23 C28 C27 -68.1(12) . .
C22 C23 C28 C29 -66.8(11) . .
C24 C23 C28 C29 111.8(10) . .
C27 C28 C29 N11 -1.4(8) . .
C23 C28 C29 N11 178.7(7) . .
C27 C28 C29 C30 177.3(9) . .
C23 C28 C29 C30 -2.6(14) . .
N14 C32 C33 C34 -0.3(8) . .
C31 C32 C33 C34 175.6(8) . .
N14 C32 C33 C38 -178.3(7) . .
C31 C32 C33 C38 -2.4(13) . .
C32 C33 C34 N13 0.7(8) . .
C38 C33 C34 N13 178.8(6) . .
C32 C33 C34 C35 172.7(8) . .
C38 C33 C34 C35 -9.2(13) . .
N16 C37 C38 C39 -1.7(8) . .
C36 C37 C38 C39 176.0(7) . .
N16 C37 C38 C33 179.0(7) . .
C36 C37 C38 C33 -3.4(13) . .
C32 C33 C38 C37 116.6(9) . .
C34 C33 C38 C37 -61.0(11) . .
C32 C33 C38 C39 -62.6(11) . .
C34 C33 C38 C39 119.8(8) . .
C37 C38 C39 N15 1.9(8) . .
C33 C38 C39 N15 -178.7(7) . .
C37 C38 C39 C40 179.0(8) . .
C33 C38 C39 C40 -1.7(12) . .
O2 C41 C42 C43 26.6(16) . .
O1 C41 C42 C43 -156.4(10) . .
C41 C42 C43 C44A 169.0(17) . .
C41 C42 C43 C44 55(2) . .
C44A C43 C44 C45 55(2) . .
C42 C43 C44 C45 174.0(15) . .
C44 C43 C44A C45A -69(3) . .
C42 C43 C44A C45A 165.4(19) . .
C43 C44 C45 C46 -60(3) . .
C43 C44A C45A C46 80(3) . .
C44A C45A C46 C47 172.3(17) . .
C44A C45A C46 C45 -71(2) . .
C44 C45 C46 C47 -179.2(17) . .
C44 C45 C46 C45A 66(2) . .
C45A C46 C47 C48 -179.1(18) . .
C45 C46 C47 C48 69.6(19) . .
C46 C47 C48 O4 -124.4(13) . .
C46 C47 C48 O3 56.6(14) . .
C3 C4 N1 N2 -1.7(9) . .
C5 C4 N1 N2 -179.9(9) . .
C3 C4 N1 Ag2 163.0(6) . .
C5 C4 N1 Ag2 -15.2(13) . .
N5 Ag2 N1 C4 -36.5(9) . .
N15 Ag2 N1 C4 120.8(8) 4_535 .
O1 Ag2 N1 C4 -145.2(8) . .
N5 Ag2 N1 N2 126.7(5) . .
N15 Ag2 N1 N2 -76.1(5) 4_535 .
O1 Ag2 N1 N2 17.9(6) . .
C3 C2 N2 N1 -2.8(9) . .
C1 C2 N2 N1 179.1(8) . .
C4 N1 N2 C2 2.9(9) . .
Ag2 N1 N2 C2 -165.0(5) . .
C8 C9 N3 N4 -2.2(10) . .
C10 C9 N3 N4 -176.5(9) . .
C8 C7 N4 N3 -0.4(9) . .
C6 C7 N4 N3 177.1(7) . .
C9 N3 N4 C7 1.6(9) . .
C13 C12 N5 N6 1.3(8) . .
C11 C12 N5 N6 -177.4(6) . .
C13 C12 N5 Ag2 -146.8(5) . .
C11 C12 N5 Ag2 34.5(9) . .
N15 Ag2 N5 C12 -88.6(6) 4_535 .
N1 Ag2 N5 C12 57.5(6) . .
O1 Ag2 N5 C12 160.3(6) . .
N15 Ag2 N5 N6 127.2(5) 4_535 .
N1 Ag2 N5 N6 -86.7(5) . .
O1 Ag2 N5 N6 16.1(5) . .
C12 N5 N6 C14 -1.7(8) . .
Ag2 N5 N6 C14 149.8(5) . .
C13 C14 N6 N5 1.3(8) . .
C15 C14 N6 N5 -176.7(7) . .
C18 C19 N7 N8 -1.7(8) . .
C20 C19 N7 N8 179.5(7) . .
C18 C19 N7 Ag1 173.0(5) . .
C20 C19 N7 Ag1 -5.8(11) . .
N13 Ag1 N7 N8 -155.9(5) . .
N9 Ag1 N7 N8 52.0(5) . .
O3 Ag1 N7 N8 -40.9(5) 8_465 .
N13 Ag1 N7 C19 30.1(8) . .
N9 Ag1 N7 C19 -122.0(7) . .
O3 Ag1 N7 C19 145.2(7) 8_465 .
C18 C17 N8 N7 0.3(8) . .
C16 C17 N8 N7 -177.3(6) . .
C19 N7 N8 C17 0.8(8) . .
Ag1 N7 N8 C17 -174.8(5) . .
C23 C24 N9 N10 -1.1(8) . .
C25 C24 N9 N10 179.3(7) . .
C23 C24 N9 Ag1 161.6(6) . .
C25 C24 N9 Ag1 -18.0(13) . .
N13 Ag1 N9 C24 -36.7(9) . .
N7 Ag1 N9 C24 122.0(8) . .
O3 Ag1 N9 C24 -146.1(8) 8_465 .
N13 Ag1 N9 N10 125.3(5) . .
N7 Ag1 N9 N10 -76.0(5) . .
O3 Ag1 N9 N10 15.9(5) 8_465 .
C23 C22 N10 N9 -1.0(8) . .
C21 C22 N10 N9 -178.9(7) . .
C24 N9 N10 C22 1.3(8) . .
Ag1 N9 N10 C22 -166.4(5) . .
C28 C29 N11 N12 0.7(9) . .
C30 C29 N11 N12 -178.1(8) . .
C28 C27 N12 N11 -1.2(9) . .
C26 C27 N12 N11 -179.2(7) . .
C29 N11 N12 C27 0.3(9) . .
C33 C34 N13 N14 -0.9(8) . .
C35 C34 N13 N14 -173.7(7) . .
C33 C34 N13 Ag1 -146.8(5) . .
C35 C34 N13 Ag1 40.3(9) . .
N7 Ag1 N13 N14 124.6(5) . .
N9 Ag1 N13 N14 -86.3(6) . .
O3 Ag1 N13 N14 15.0(6) 8_465 .
N7 Ag1 N13 C34 -95.2(6) . .
N9 Ag1 N13 C34 53.9(6) . .
O3 Ag1 N13 C34 155.2(5) 8_465 .
C33 C32 N14 N13 -0.3(8) . .
C31 C32 N14 N13 -176.7(7) . .
C34 N13 N14 C32 0.7(8) . .
Ag1 N13 N14 C32 147.2(5) . .
C38 C39 N15 N16 -1.4(8) . .
C40 C39 N15 N16 -178.7(7) . .
C38 C39 N15 Ag2 172.2(5) . 4_565
C40 C39 N15 Ag2 -5.1(11) . 4_565
C38 C37 N16 N15 1.0(8) . .
C36 C37 N16 N15 -176.9(7) . .
C39 N15 N16 C37 0.3(8) . .
Ag2 N15 N16 C37 -174.3(5) 4_565 .
O2 C41 O1 Ag2 -5.7(15) . .
C42 C41 O1 Ag2 177.5(7) . .
N5 Ag2 O1 C41 3.6(8) . .
N15 Ag2 O1 C41 -136.9(7) 4_535 .
N1 Ag2 O1 C41 121.7(7) . .
O4 C48 O3 Ag1 -11.0(14) . 8_566
C47 C48 O3 Ag1 167.9(6) . 8_566

loop_
_platon_squeeze_void_nr
_platon_squeeze_void_average_x
_platon_squeeze_void_average_y
_platon_squeeze_void_average_z
_platon_squeeze_void_volume
_platon_squeeze_void_count_electrons
_platon_squeeze_void_content
1 0.500 0.021 0.250 565 176 ' '
2 1.000 0.521 0.250 565 176 ' '
3 0.500 0.979 0.750 565 176 ' '
4 1.000 0.479 0.750 565 176 ' '
